data_2019171
loop_
_publ_author_name
'Ouahrouch, Abdelaaziz'
'Krim, Jamal'
'Taourirte, Moha'
'Lazrek, Hassan B.'
'Engels, Joachim W.'
'Bats, Jan W.'

_publ_section_title
;
 Four related diethyl [(arylamino)(4-ethynylphenyl)methyl]phosphonates
;
_journal_coeditor_code FG3306
_journal_issue 10
_journal_name_full 'Acta Crystallographica Section C'
_journal_page_first 1157
_journal_page_last 1163
_journal_paper_doi 10.1107/S0108270113022981
_journal_volume 69
_journal_year 2013
_chemical_formula_iupac 'C23 H31 Cl N O3 P Si'
_chemical_formula_moiety 'C23 H31 Cl N O3 P Si'
_chemical_formula_sum 'C23 H31 Cl N O3 P Si'
_chemical_formula_weight 464.00
_chemical_melting_point 371.0(10)
_chemical_name_systematic 'Diethyl ((4-chloro-2-methylanilino){4-[2-(trimethylsilyl)ethynyl]phenyl}methyl)phosphonate'
_space_group_IT_number 15
_symmetry_cell_setting monoclinic
_symmetry_space_group_name_Hall '-I 2ya'
_symmetry_space_group_name_H-M 'I 1 2/a 1'
_atom_sites_solution_hydrogens geom
_atom_sites_solution_primary direct
_atom_sites_solution_secondary difmap
_audit_creation_method SHELXL97
_cell_angle_alpha 90.00
_cell_angle_beta 90.4640(10)
_cell_angle_gamma 90.00
_cell_formula_units_Z 8
_cell_length_a 17.3791(16)
_cell_length_b 14.7131(13)
_cell_length_c 20.019(3)
_cell_measurement_reflns_used 5632
_cell_measurement_temperature 183(2)
_cell_measurement_theta_max 25
_cell_measurement_theta_min 3
_cell_volume 5118.7(10)
_computing_cell_refinement 'SAINT (Siemens, 1995)'
_computing_data_collection 'SMART (Siemens, 1995)'
_computing_data_reduction 'SAINT (Siemens, 1995)'
_computing_molecular_graphics 'SHELXTL (Sheldrick, 2008)'
_computing_publication_material 'SHELXL97 (Sheldrick, 2008)'
_computing_structure_refinement 'SHELXL97 (Sheldrick, 2008)'
_computing_structure_solution 'SHELXS97 (Sheldrick, 2008)'
_diffrn_ambient_temperature 183(2)
_diffrn_measured_fraction_theta_full 0.996
_diffrn_measured_fraction_theta_max 0.996
_diffrn_measurement_device_type 'Siemens SMART 1K CCD area-detector'
_diffrn_measurement_method \w
_diffrn_radiation_monochromator graphite
_diffrn_radiation_source 'normal-focus sealed tube'
_diffrn_radiation_type MoK\a
_diffrn_radiation_wavelength 0.71073
_diffrn_reflns_av_R_equivalents 0.0849
_diffrn_reflns_av_sigmaI/netI 0.0775
_diffrn_reflns_limit_h_max 21
_diffrn_reflns_limit_h_min -21
_diffrn_reflns_limit_k_max 18
_diffrn_reflns_limit_k_min -18
_diffrn_reflns_limit_l_max 24
_diffrn_reflns_limit_l_min -24
_diffrn_reflns_number 24553
_diffrn_reflns_theta_full 26.00
_diffrn_reflns_theta_max 26.00
_diffrn_reflns_theta_min 1.72
_diffrn_standards_decay_% 0.0
_diffrn_standards_interval_time 1200
_diffrn_standards_number 368
_exptl_absorpt_coefficient_mu 0.281
_exptl_absorpt_correction_T_max 0.909
_exptl_absorpt_correction_T_min 0.790
_exptl_absorpt_correction_type multi-scan
_exptl_absorpt_process_details '(SADABS; Sheldrick, 2000)'
_exptl_crystal_colour pale_brown
_exptl_crystal_density_diffrn 1.204
_exptl_crystal_density_method 'not measured'
_exptl_crystal_description block
_exptl_crystal_F_000 1968
_exptl_crystal_size_max 0.38
_exptl_crystal_size_mid 0.36
_exptl_crystal_size_min 0.34
_refine_diff_density_max 0.394
_refine_diff_density_min -0.268
_refine_ls_extinction_method none
_refine_ls_goodness_of_fit_ref 1.202
_refine_ls_hydrogen_treatment mixed
_refine_ls_matrix_type full
_refine_ls_number_parameters 297
_refine_ls_number_reflns 5021
_refine_ls_number_restraints 0
_refine_ls_restrained_S_all 1.202
_refine_ls_R_factor_all 0.1453
_refine_ls_R_factor_gt 0.1011
_refine_ls_shift/su_max 0.001
_refine_ls_shift/su_mean 0.000
_refine_ls_structure_factor_coef Fsqd
_refine_ls_weighting_details 'calc w=1/[\s^2^(Fo^2^)+(0.04P)^2^+12P] where P=(Fo^2^+2Fc^2^)/3'
_refine_ls_weighting_scheme calc
_refine_ls_wR_factor_gt 0.1648
_refine_ls_wR_factor_ref 0.1807
_reflns_number_gt 3655
_reflns_number_total 5021
_reflns_threshold_expression I>2\s(I)
_cod_data_source_file fg3306.cif
_cod_data_source_block II
_cod_original_cell_volume 5118.6(10)
_cod_original_sg_symbol_H-M 'I 2/a'
_cod_database_code 2019171

loop_
_symmetry_equiv_pos_as_xyz
'x, y, z'
'-x+1/2, y, -z'
'x+1/2, y+1/2, z+1/2'
'-x+1, y+1/2, -z+1/2'
'-x, -y, -z'
'x-1/2, -y, z'
'-x+1/2, -y+1/2, -z+1/2'
'x, -y+1/2, z+1/2'

loop_
_atom_site_type_symbol
_atom_site_label
_atom_site_fract_x
_atom_site_fract_y
_atom_site_fract_z
_atom_site_U_iso_or_equiv
_atom_site_adp_type
_atom_site_calc_flag
_atom_site_refinement_flags
_atom_site_occupancy
_atom_site_symmetry_multiplicity
_atom_site_disorder_assembly
_atom_site_disorder_group
Cl Cl1 0.68735(6) 0.76247(11) 0.43042(7) 0.0803(5) Uani d . 1 1 . .
P P1 0.20317(6) 0.73870(8) 0.38093(6) 0.0451(3) Uani d . 1 1 A .
Si Si1 0.39549(7) 0.13406(9) 0.32089(7) 0.0559(4) Uani d . 1 1 A .
O O1 0.18631(16) 0.7528(2) 0.30989(16) 0.0634(10) Uani d . 1 1 . .
O O2 0.15600(14) 0.66097(19) 0.41600(13) 0.0419(7) Uani d . 1 1 . .
O O3 0.18498(19) 0.8192(2) 0.42940(19) 0.0726(11) Uani d . 1 1 . .
N N1 0.35325(19) 0.7771(2) 0.36837(19) 0.0448(9) Uani d . 1 1 A .
H H1B 0.341(3) 0.785(3) 0.329(2) 0.054 Uiso d . 1 1 . .
C C1 0.3027(2) 0.7113(3) 0.4000(2) 0.0387(10) Uani d . 1 1 . .
H H1A 0.3095 0.7189 0.4493 0.046 Uiso calc R 1 1 A .
C C2 0.3207(2) 0.6124(3) 0.38435(19) 0.0362(9) Uani d . 1 1 A .
C C3 0.3332(2) 0.5839(3) 0.3192(2) 0.0426(10) Uani d . 1 1 . .
H H3A 0.3311 0.6267 0.2837 0.051 Uiso calc R 1 1 A .
C C4 0.3487(2) 0.4940(3) 0.3056(2) 0.0449(11) Uani d . 1 1 A .
H H4A 0.3581 0.4755 0.2609 0.054 Uiso calc R 1 1 . .
C C5 0.3505(2) 0.4296(3) 0.3572(2) 0.0408(10) Uani d . 1 1 . .
C C6 0.3375(2) 0.4582(3) 0.4220(2) 0.0432(10) Uani d . 1 1 A .
H H6A 0.3382 0.4154 0.4575 0.052 Uiso calc R 1 1 . .
C C7 0.3234(2) 0.5486(3) 0.4353(2) 0.0394(10) Uani d . 1 1 . .
H H7A 0.3154 0.5675 0.4801 0.047 Uiso calc R 1 1 A .
C C8 0.3667(2) 0.3345(3) 0.3442(2) 0.0481(11) Uani d . 1 1 A .
C C9 0.3810(2) 0.2562(3) 0.3345(2) 0.0540(12) Uani d . 1 1 . .
C C10 0.4323(2) 0.7740(3) 0.3838(2) 0.0374(9) Uani d . 1 1 . .
C C11 0.4596(2) 0.7372(3) 0.4436(2) 0.0509(11) Uani d . 1 1 A .
H H11A 0.4240 0.7129 0.4746 0.061 Uiso calc R 1 1 . .
C C12 0.5372(2) 0.7353(3) 0.4586(2) 0.0530(12) Uani d . 1 1 . .
H H12A 0.5547 0.7108 0.5000 0.064 Uiso calc R 1 1 A .
C C13 0.5888(2) 0.7687(3) 0.4137(2) 0.0485(11) Uani d . 1 1 A .
C C14 0.5630(2) 0.8072(3) 0.3547(2) 0.0457(11) Uani d . 1 1 . .
H H14A 0.5992 0.8316 0.3243 0.055 Uiso calc R 1 1 A .
C C15 0.4853(2) 0.8109(3) 0.33909(19) 0.0363(9) Uani d . 1 1 A .
C C16 0.1316(3) 0.5798(3) 0.3817(2) 0.0613(13) Uani d . 1 1 . .
H H16A 0.1675 0.5294 0.3923 0.074 Uiso calc R 1 1 . .
H H16B 0.1325 0.5901 0.3329 0.074 Uiso calc R 1 1 . .
C C17 0.0535(3) 0.5549(4) 0.4023(3) 0.0814(18) Uani d . 1 1 . .
H H17A 0.0376 0.4993 0.3790 0.122 Uiso calc R 1 1 . .
H H17B 0.0179 0.6043 0.3909 0.122 Uiso calc R 1 1 . .
H H17C 0.0528 0.5445 0.4506 0.122 Uiso calc R 1 1 . .
C C18 0.1974(7) 0.9058(7) 0.4043(6) 0.082(4) Uani d P 0.518(12) 1 A 1
H H18A 0.1774 0.9121 0.3580 0.099 Uiso calc PR 0.518(12) 1 A 1
H H18B 0.2527 0.9222 0.4054 0.099 Uiso calc PR 0.518(12) 1 A 1
C C18' 0.1246(6) 0.8825(7) 0.4340(6) 0.063(4) Uani d P 0.482(12) 1 A 2
H H18C 0.1091 0.8871 0.4813 0.076 Uiso calc PR 0.482(12) 1 A 2
H H18D 0.0799 0.8590 0.4084 0.076 Uiso calc PR 0.482(12) 1 A 2
C C19 0.1513(13) 0.9624(13) 0.4532(11) 0.126(8) Uani d P 0.518(12) 1 A 1
H H19A 0.1549 1.0268 0.4410 0.189 Uiso calc PR 0.518(12) 1 A 1
H H19B 0.1721 0.9538 0.4985 0.189 Uiso calc PR 0.518(12) 1 A 1
H H19C 0.0974 0.9432 0.4518 0.189 Uiso calc PR 0.518(12) 1 A 1
C C19' 0.1424(13) 0.9720(12) 0.4100(10) 0.095(6) Uani d P 0.482(12) 1 A 2
H H19D 0.0966 1.0107 0.4132 0.142 Uiso calc PR 0.482(12) 1 A 2
H H19E 0.1587 0.9684 0.3634 0.142 Uiso calc PR 0.482(12) 1 A 2
H H19F 0.1840 0.9981 0.4372 0.142 Uiso calc PR 0.482(12) 1 A 2
C C20 0.4579(2) 0.8533(3) 0.2746(2) 0.0470(11) Uani d . 1 1 . .
H H20A 0.4305 0.8076 0.2478 0.070 Uiso calc R 1 1 A .
H H20B 0.5022 0.8759 0.2495 0.070 Uiso calc R 1 1 . .
H H20C 0.4231 0.9039 0.2844 0.070 Uiso calc R 1 1 . .
C C21 0.3942(4) 0.0769(4) 0.4033(3) 0.108(2) Uani d . 1 1 . .
H H21A 0.3456 0.0903 0.4257 0.161 Uiso calc R 1 1 A .
H H21B 0.4372 0.0992 0.4307 0.161 Uiso calc R 1 1 . .
H H21C 0.3992 0.0112 0.3971 0.161 Uiso calc R 1 1 . .
C C22 0.3139(4) 0.0938(5) 0.2698(4) 0.126(3) Uani d . 1 1 . .
H H22A 0.3191 0.1167 0.2241 0.190 Uiso calc R 1 1 A .
H H22B 0.2657 0.1161 0.2889 0.190 Uiso calc R 1 1 . .
H H22C 0.3136 0.0272 0.2693 0.190 Uiso calc R 1 1 . .
C C23 0.4876(3) 0.1160(4) 0.2790(3) 0.092(2) Uani d . 1 1 . .
H H23A 0.4848 0.1410 0.2336 0.137 Uiso calc R 1 1 A .
H H23B 0.4985 0.0508 0.2768 0.137 Uiso calc R 1 1 . .
H H23C 0.5286 0.1467 0.3041 0.137 Uiso calc R 1 1 . .

loop_
_atom_site_aniso_label
_atom_site_aniso_U_11
_atom_site_aniso_U_22
_atom_site_aniso_U_33
_atom_site_aniso_U_12
_atom_site_aniso_U_13
_atom_site_aniso_U_23
Cl1 0.0325(6) 0.1103(12) 0.0978(11) -0.0059(7) -0.0187(6) 0.0263(9)
P1 0.0269(5) 0.0496(7) 0.0589(8) 0.0088(5) 0.0064(5) 0.0228(6)
Si1 0.0431(7) 0.0488(8) 0.0757(10) 0.0008(6) 0.0029(6) -0.0147(7)
O1 0.0370(16) 0.080(2) 0.073(2) -0.0011(15) -0.0036(15) 0.0449(19)
O2 0.0318(14) 0.0486(17) 0.0453(17) 0.0014(13) 0.0049(12) 0.0122(14)
O3 0.061(2) 0.051(2) 0.106(3) 0.0261(17) 0.029(2) 0.0185(19)
N1 0.0302(18) 0.051(2) 0.053(2) 0.0038(15) -0.0017(17) 0.0214(19)
C1 0.031(2) 0.047(2) 0.039(2) 0.0053(18) 0.0004(17) 0.0114(19)
C2 0.0226(18) 0.047(2) 0.039(2) 0.0024(17) 0.0031(16) 0.0053(19)
C3 0.033(2) 0.053(3) 0.041(3) -0.0004(19) 0.0035(18) 0.010(2)
C4 0.039(2) 0.062(3) 0.033(2) -0.001(2) 0.0050(18) -0.003(2)
C5 0.030(2) 0.050(3) 0.042(3) 0.0058(18) 0.0013(18) -0.005(2)
C6 0.041(2) 0.049(3) 0.040(3) 0.012(2) 0.0011(19) 0.010(2)
C7 0.040(2) 0.048(3) 0.030(2) 0.0107(19) 0.0013(17) 0.0029(19)
C8 0.037(2) 0.057(3) 0.051(3) -0.001(2) 0.004(2) -0.006(2)
C9 0.042(2) 0.052(3) 0.068(3) 0.001(2) 0.006(2) -0.011(2)
C10 0.030(2) 0.036(2) 0.046(2) 0.0043(17) -0.0022(17) 0.0056(18)
C11 0.037(2) 0.066(3) 0.050(3) 0.005(2) 0.005(2) 0.017(2)
C12 0.040(2) 0.069(3) 0.050(3) 0.006(2) -0.009(2) 0.011(2)
C13 0.028(2) 0.058(3) 0.059(3) -0.001(2) -0.008(2) 0.004(2)
C14 0.032(2) 0.053(3) 0.052(3) -0.0050(19) 0.003(2) 0.006(2)
C15 0.033(2) 0.033(2) 0.042(2) 0.0000(17) -0.0007(18) 0.0012(18)
C16 0.063(3) 0.072(3) 0.049(3) -0.005(3) 0.000(2) 0.011(3)
C17 0.051(3) 0.123(5) 0.070(4) -0.022(3) -0.001(3) 0.001(3)
C18 0.087(9) 0.054(7) 0.106(9) -0.007(6) 0.007(7) -0.013(6)
C18' 0.046(6) 0.054(7) 0.090(8) 0.024(5) -0.014(5) -0.014(6)
C19 0.158(16) 0.069(12) 0.150(19) 0.040(10) -0.038(17) -0.038(13)
C19' 0.115(13) 0.051(8) 0.118(15) 0.025(8) -0.011(13) 0.019(11)
C20 0.043(2) 0.053(3) 0.045(3) -0.005(2) -0.0019(19) 0.010(2)
C21 0.139(6) 0.079(4) 0.106(5) -0.003(4) 0.030(5) -0.002(4)
C22 0.087(5) 0.094(5) 0.197(8) 0.010(4) -0.051(5) -0.066(5)
C23 0.071(4) 0.061(4) 0.144(6) 0.007(3) 0.036(4) -0.003(4)

loop_
_atom_type_symbol
_atom_type_description
_atom_type_scat_dispersion_real
_atom_type_scat_dispersion_imag
_atom_type_scat_source
C C 0.0033 0.0016 'International Tables Vol C Tables 4.2.6.8 and 6.1.1.4'
H H 0.0000 0.0000 'International Tables Vol C Tables 4.2.6.8 and 6.1.1.4'
N N 0.0061 0.0033 'International Tables Vol C Tables 4.2.6.8 and 6.1.1.4'
O O 0.0106 0.0060 'International Tables Vol C Tables 4.2.6.8 and 6.1.1.4'
Si Si 0.0817 0.0704 'International Tables Vol C Tables 4.2.6.8 and 6.1.1.4'
P P 0.1023 0.0942 'International Tables Vol C Tables 4.2.6.8 and 6.1.1.4'
Cl Cl 0.1484 0.1585 'International Tables Vol C Tables 4.2.6.8 and 6.1.1.4'

loop_
_geom_angle_atom_site_label_1
_geom_angle_atom_site_label_2
_geom_angle_atom_site_label_3
_geom_angle
O1 P1 O3 117.06(19)
O1 P1 O2 115.77(17)
O3 P1 O2 99.49(17)
O1 P1 C1 114.77(18)
O3 P1 C1 103.59(19)
O2 P1 C1 104.08(16)
C23 Si1 C9 109.4(2)
C23 Si1 C22 111.8(3)
C9 Si1 C22 106.9(3)
C23 Si1 C21 111.0(3)
C9 Si1 C21 108.0(3)
C22 Si1 C21 109.6(4)
C16 O2 P1 122.8(3)
C18 O3 P1 115.9(5)
C18' O3 P1 134.1(5)
C10 N1 C1 118.4(3)
C10 N1 H1B 117(3)
C1 N1 H1B 111(3)
N1 C1 C2 114.9(3)
N1 C1 P1 109.8(3)
C2 C1 P1 111.5(3)
N1 C1 H1A 106.7
C2 C1 H1A 106.7
P1 C1 H1A 106.7
C7 C2 C3 118.8(4)
C7 C2 C1 120.1(4)
C3 C2 C1 121.1(4)
C4 C3 C2 120.5(4)
C4 C3 H3A 119.7
C2 C3 H3A 119.7
C3 C4 C5 120.5(4)
C3 C4 H4A 119.8
C5 C4 H4A 119.8
C6 C5 C4 118.8(4)
C6 C5 C8 119.7(4)
C4 C5 C8 121.6(4)
C7 C6 C5 120.3(4)
C7 C6 H6A 119.8
C5 C6 H6A 119.8
C6 C7 C2 121.1(4)
C6 C7 H7A 119.5
C2 C7 H7A 119.5
C9 C8 C5 178.9(5)
C8 C9 Si1 175.8(4)
C11 C10 C15 118.7(4)
C11 C10 N1 121.7(4)
C15 C10 N1 119.6(3)
C12 C11 C10 121.3(4)
C12 C11 H11A 119.3
C10 C11 H11A 119.3
C13 C12 C11 119.6(4)
C13 C12 H12A 120.2
C11 C12 H12A 120.2
C12 C13 C14 120.0(4)
C12 C13 Cl1 120.2(3)
C14 C13 Cl1 119.8(3)
C13 C14 C15 121.2(4)
C13 C14 H14A 119.4
C15 C14 H14A 119.4
C14 C15 C10 119.1(4)
C14 C15 C20 120.7(4)
C10 C15 C20 120.2(3)
O2 C16 C17 110.0(4)
O2 C16 H16A 109.7
C17 C16 H16A 109.7
O2 C16 H16B 109.7
C17 C16 H16B 109.7
H16A C16 H16B 108.2
C16 C17 H17A 109.5
C16 C17 H17B 109.5
H17A C17 H17B 109.5
C16 C17 H17C 109.5
H17A C17 H17C 109.5
H17B C17 H17C 109.5
O3 C18 C19 100.6(12)
O3 C18 H18A 111.6
C19 C18 H18A 111.6
O3 C18 H18B 111.6
C19 C18 H18B 111.6
H18A C18 H18B 109.4
O3 C18' C19' 115.0(12)
O3 C18' H18C 108.5
C19' C18' H18C 108.5
O3 C18' H18D 108.5
C19' C18' H18D 108.5
H18C C18' H18D 107.5
C18 C19 H19A 109.5
C18 C19 H19B 109.5
H19A C19 H19B 109.5
C18 C19 H19C 109.5
H19A C19 H19C 109.5
H19B C19 H19C 109.5
C18' C19' H19D 109.5
C18' C19' H19E 109.5
H19D C19' H19E 109.5
C18' C19' H19F 109.5
H19D C19' H19F 109.5
H19E C19' H19F 109.5
C15 C20 H20A 109.5
C15 C20 H20B 109.5
H20A C20 H20B 109.5
C15 C20 H20C 109.5
H20A C20 H20C 109.5
H20B C20 H20C 109.5
Si1 C21 H21A 109.5
Si1 C21 H21B 109.5
H21A C21 H21B 109.5
Si1 C21 H21C 109.5
H21A C21 H21C 109.5
H21B C21 H21C 109.5
Si1 C22 H22A 109.5
Si1 C22 H22B 109.5
H22A C22 H22B 109.5
Si1 C22 H22C 109.5
H22A C22 H22C 109.5
H22B C22 H22C 109.5
Si1 C23 H23A 109.5
Si1 C23 H23B 109.5
H23A C23 H23B 109.5
Si1 C23 H23C 109.5
H23A C23 H23C 109.5
H23B C23 H23C 109.5

loop_
_geom_bond_atom_site_label_1
_geom_bond_atom_site_label_2
_geom_bond_distance
Cl1 C13 1.745(4)
P1 O1 1.464(3)
P1 O3 1.565(4)
P1 O2 1.575(3)
P1 C1 1.814(4)
Si1 C23 1.832(5)
Si1 C9 1.835(5)
Si1 C22 1.839(6)
Si1 C21 1.852(6)
O2 C16 1.440(5)
O3 C18 1.388(11)
O3 C18' 1.406(9)
N1 C10 1.407(5)
N1 C1 1.456(5)
N1 H1B 0.81(4)
C1 C2 1.521(5)
C1 H1A 1.0000
C2 C7 1.387(5)
C2 C3 1.389(5)
C3 C4 1.377(6)
C3 H3A 0.9500
C4 C5 1.403(6)
C4 H4A 0.9500
C5 C6 1.385(6)
C5 C8 1.451(6)
C6 C7 1.378(5)
C6 H6A 0.9500
C7 H7A 0.9500
C8 C9 1.194(6)
C10 C11 1.393(6)
C10 C15 1.399(5)
C11 C12 1.381(6)
C11 H11A 0.9500
C12 C13 1.366(6)
C12 H12A 0.9500
C13 C14 1.382(6)
C14 C15 1.384(5)
C14 H14A 0.9500
C15 C20 1.508(5)
C16 C17 1.469(6)
C16 H16A 0.9900
C16 H16B 0.9900
C17 H17A 0.9800
C17 H17B 0.9800
C17 H17C 0.9800
C18 C19 1.52(2)
C18 H18A 0.9900
C18 H18B 0.9900
C18' C19' 1.44(2)
C18' H18C 0.9900
C18' H18D 0.9900
C19 H19A 0.9800
C19 H19B 0.9800
C19 H19C 0.9800
C19' H19D 0.9800
C19' H19E 0.9800
C19' H19F 0.9800
C20 H20A 0.9800
C20 H20B 0.9800
C20 H20C 0.9800
C21 H21A 0.9800
C21 H21B 0.9800
C21 H21C 0.9800
C22 H22A 0.9800
C22 H22B 0.9800
C22 H22C 0.9800
C23 H23A 0.9800
C23 H23B 0.9800
C23 H23C 0.9800

loop_
_geom_hbond_atom_site_label_D
_geom_hbond_atom_site_label_H
_geom_hbond_atom_site_label_A
_geom_hbond_site_symmetry_A
_geom_hbond_distance_DH
_geom_hbond_distance_HA
_geom_hbond_distance_DA
_geom_hbond_angle_DHA
C3 H3A O1 7_565 0.95 2.60 3.543(5) 175.1
C7 H7A O2 2_556 0.95 2.54 3.421(5) 154.5
C20 H20A O1 7_565 0.98 2.49 3.392(5) 152.6

loop_
_geom_torsion_atom_site_label_1
_geom_torsion_atom_site_label_2
_geom_torsion_atom_site_label_3
_geom_torsion_atom_site_label_4
_geom_torsion
O1 P1 O2 C16 32.7(4)
O3 P1 O2 C16 159.1(3)
C1 P1 O2 C16 -94.2(3)
O1 P1 O3 C18 -35.7(7)
O2 P1 O3 C18 -161.1(6)
C1 P1 O3 C18 91.8(6)
O1 P1 O3 C18' 39.9(8)
O2 P1 O3 C18' -85.6(8)
C1 P1 O3 C18' 167.3(7)
C10 N1 C1 C2 -61.0(5)
C10 N1 C1 P1 172.4(3)
O1 P1 C1 N1 50.7(4)
O3 P1 C1 N1 -78.2(3)
O2 P1 C1 N1 178.2(3)
O1 P1 C1 C2 -77.8(3)
O3 P1 C1 C2 153.4(3)
O2 P1 C1 C2 49.8(3)
N1 C1 C2 C7 133.7(4)
P1 C1 C2 C7 -100.6(4)
N1 C1 C2 C3 -47.5(5)
P1 C1 C2 C3 78.2(4)
C7 C2 C3 C4 -0.5(6)
C1 C2 C3 C4 -179.3(3)
C2 C3 C4 C5 1.2(6)
C3 C4 C5 C6 -0.8(6)
C3 C4 C5 C8 -180.0(4)
C4 C5 C6 C7 -0.4(6)
C8 C5 C6 C7 178.8(4)
C5 C6 C7 C2 1.1(6)
C3 C2 C7 C6 -0.6(6)
C1 C2 C7 C6 178.2(3)
C1 N1 C10 C11 -24.6(6)
C1 N1 C10 C15 157.0(4)
C15 C10 C11 C12 -1.0(7)
N1 C10 C11 C12 -179.4(4)
C10 C11 C12 C13 -1.1(7)
C11 C12 C13 C14 2.4(7)
C11 C12 C13 Cl1 -177.3(4)
C12 C13 C14 C15 -1.6(7)
Cl1 C13 C14 C15 178.2(3)
C13 C14 C15 C10 -0.6(6)
C13 C14 C15 C20 179.9(4)
C11 C10 C15 C14 1.8(6)
N1 C10 C15 C14 -179.7(4)
C11 C10 C15 C20 -178.7(4)
N1 C10 C15 C20 -0.2(6)
P1 O2 C16 C17 -140.1(3)
P1 O3 C18 C19 162.8(9)
P1 O3 C18' C19' -103.2(12)
